data_4343004
loop_
_publ_author_name
'Chen, Lijuan'
'Li, Wenyi'
'Yuan, Dan'
'Zhang, Yong'
'Shen, Qi'
'Yao, Yingming'

_publ_section_title
;
 Syntheses of Mononuclear and Dinuclear Aluminum Complexes Stabilized by
 Phenolato Ligands and Their Applications in the Polymerization of
 \e-Caprolactone: A Comparative Study.
;
_journal_issue 10
_journal_name_full 'Inorganic chemistry'
_journal_page_first 4699
_journal_page_last 4708
_journal_paper_doi 10.1021/acs.inorgchem.5b00022
_journal_volume 54
_journal_year 2015
_chemical_formula_moiety '2(C19 H32 Al N O)'
_chemical_formula_sum 'C38 H64 Al2 N2 O2'
_chemical_formula_weight 634.87
_chemical_name_systematic
; 
 ? 
;
_space_group_IT_number 2
_symmetry_cell_setting triclinic
_symmetry_Int_Tables_number 2
_symmetry_space_group_name_Hall '-P 1'
_symmetry_space_group_name_H-M 'P -1'
_atom_sites_solution_hydrogens geom
_atom_sites_solution_primary direct
_atom_sites_solution_secondary difmap
_audit_creation_method SHELXL-97
_cell_angle_alpha 71.876(7)
_cell_angle_beta 72.906(7)
_cell_angle_gamma 87.727(9)
_cell_formula_units_Z 1
_cell_length_a 8.7345(10)
_cell_length_b 10.4642(11)
_cell_length_c 12.0312(10)
_cell_measurement_reflns_used 3939
_cell_measurement_temperature 223(2)
_cell_measurement_theta_max 27.5
_cell_measurement_theta_min 3.0
_cell_volume 997.30(19)
_computing_cell_refinement CrystalClear
_computing_data_collection CrystalClear
_computing_data_reduction CrystalStructure
_computing_publication_material 'CrystalStructure 3.7.0'
_computing_structure_refinement 'SHELXL-97 (Sheldrick, 1997)'
_computing_structure_solution 'SHELXS-97 (Sheldrick, 1990)'
_diffrn_ambient_temperature 223(2)
_diffrn_detector_area_resol_mean 14.63
_diffrn_measured_fraction_theta_full 0.982
_diffrn_measured_fraction_theta_max 0.982
_diffrn_measurement_device_type 'Rigaku Saturn'
_diffrn_measurement_method \w
_diffrn_radiation_monochromator graphite
_diffrn_radiation_source 'fine-focus sealed tube'
_diffrn_radiation_type MoK\a
_diffrn_radiation_wavelength 0.71075
_diffrn_reflns_av_R_equivalents 0.0336
_diffrn_reflns_av_sigmaI/netI 0.0520
_diffrn_reflns_limit_h_max 9
_diffrn_reflns_limit_h_min -11
_diffrn_reflns_limit_k_max 13
_diffrn_reflns_limit_k_min -11
_diffrn_reflns_limit_l_max 15
_diffrn_reflns_limit_l_min -15
_diffrn_reflns_number 9643
_diffrn_reflns_theta_full 27.49
_diffrn_reflns_theta_max 27.49
_diffrn_reflns_theta_min 3.10
_exptl_absorpt_coefficient_mu 0.104
_exptl_absorpt_correction_T_max 0.972
_exptl_absorpt_correction_T_min 0.783
_exptl_absorpt_correction_type multi-scan
_exptl_absorpt_process_details 'Jacobson, R. (1998) Private communication'
_exptl_crystal_colour colorless
_exptl_crystal_density_diffrn 1.057
_exptl_crystal_density_method 'not measured'
_exptl_crystal_description block
_exptl_crystal_F_000 348
_exptl_crystal_size_max 0.60
_exptl_crystal_size_mid 0.43
_exptl_crystal_size_min 0.25
_refine_diff_density_max 0.269
_refine_diff_density_min -0.279
_refine_diff_density_rms '0.037 =###END'
_refine_ls_extinction_method none
_refine_ls_goodness_of_fit_ref 1.073
_refine_ls_hydrogen_treatment constr
_refine_ls_matrix_type full
_refine_ls_number_parameters 226
_refine_ls_number_reflns 4498
_refine_ls_number_restraints 2
_refine_ls_restrained_S_all 1.126
_refine_ls_R_factor_all 0.0845
_refine_ls_R_factor_gt 0.0519
_refine_ls_shift/su_max 0.000
_refine_ls_shift/su_mean 0.000
_refine_ls_structure_factor_coef Fsqd
_refine_ls_weighting_details 'calc w=1/[\s^2^(Fo^2^)+(0.0712P)^2^+0.0000P] where P=(Fo^2^+2Fc^2^)/3'
_refine_ls_weighting_scheme calc
_refine_ls_wR_factor_gt 0.1303
_refine_ls_wR_factor_ref 0.1438
_reflns_number_gt 3060
_reflns_number_total 4498
_reflns_threshold_expression >2sigma(I)
_cod_data_source_file ic5b00022_si_003.cif
_cod_data_source_block shelxl
_cod_depositor_comments 'Adding full bibliography for 4343003--4343007.cif.'
_cod_original_cell_volume 997.30(18)
_cod_database_code 4343004

loop_
_symmetry_equiv_pos_as_xyz
'x, y, z'
'-x, -y, -z'

loop_
_atom_site_label
_atom_site_type_symbol
_atom_site_fract_x
_atom_site_fract_y
_atom_site_fract_z
_atom_site_U_iso_or_equiv
_atom_site_adp_type
_atom_site_occupancy
_atom_site_symmetry_multiplicity
_atom_site_calc_flag
_atom_site_refinement_flags
_atom_site_disorder_assembly
_atom_site_disorder_group
Al1 Al 0.29887(7) 0.24825(6) 0.56315(5) 0.04322(19) Uani 1 1 d . . .
O1 O 0.31457(16) 0.17165(13) 0.45030(11) 0.0470(3) Uani 1 1 d . . .
N1 N 0.50835(18) 0.36919(14) 0.47510(12) 0.0373(4) Uani 1 1 d . . .
C1 C 0.4117(2) 0.20579(18) 0.33405(16) 0.0403(4) Uani 1 1 d . . .
C2 C 0.3612(2) 0.18529(18) 0.23920(17) 0.0419(4) Uani 1 1 d . . .
C3 C 0.4717(3) 0.22298(19) 0.12280(16) 0.0458(5) Uani 1 1 d . . .
H3 H 0.4400 0.2097 0.0588 0.055 Uiso 1 1 calc R . .
C4 C 0.6257(2) 0.27895(19) 0.09443(16) 0.0445(5) Uani 1 1 d . A .
C5 C 0.6702(2) 0.29856(19) 0.18961(16) 0.0445(4) Uani 1 1 d . . .
H5 H 0.7728 0.3371 0.1740 0.053 Uiso 1 1 calc R . .
C6 C 0.5652(2) 0.26209(18) 0.30802(16) 0.0395(4) Uani 1 1 d . . .
C7 C 0.6169(2) 0.28083(19) 0.41077(16) 0.0426(4) Uani 1 1 d . . .
H7A H 0.7266 0.3214 0.3781 0.051 Uiso 1 1 calc R . .
H7B H 0.6176 0.1925 0.4705 0.051 Uiso 1 1 calc R . .
C8 C 0.5857(2) 0.39733(19) 0.56073(16) 0.0419(4) Uani 1 1 d . . .
H8A H 0.6970 0.4311 0.5160 0.050 Uiso 1 1 calc R . .
H8B H 0.5876 0.3133 0.6255 0.050 Uiso 1 1 calc R . .
C9 C 0.4989(2) 0.49940(18) 0.61826(15) 0.0407(4) Uani 1 1 d . . .
H9A H 0.3895 0.4633 0.6669 0.049 Uiso 1 1 calc R . .
H9B H 0.5539 0.5143 0.6738 0.049 Uiso 1 1 calc R . .
C10 C 0.1937(3) 0.1251(2) 0.26293(19) 0.0512(5) Uani 1 1 d . . .
C11 C 0.0640(3) 0.2110(2) 0.3151(2) 0.0636(6) Uani 1 1 d . . .
H11A H 0.0782 0.2194 0.3896 0.095 Uiso 1 1 calc R . .
H11B H -0.0410 0.1684 0.3333 0.095 Uiso 1 1 calc R . .
H11C H 0.0725 0.2997 0.2556 0.095 Uiso 1 1 calc R . .
C12 C 0.1738(3) -0.0186(2) 0.3533(2) 0.0671(6) Uani 1 1 d . . .
H12A H 0.2529 -0.0739 0.3180 0.101 Uiso 1 1 calc R . .
H12B H 0.0670 -0.0566 0.3696 0.101 Uiso 1 1 calc R . .
H12C H 0.1891 -0.0159 0.4292 0.101 Uiso 1 1 calc R . .
C13 C 0.1657(3) 0.1170(3) 0.1447(2) 0.0772(7) Uani 1 1 d . . .
H13A H 0.1730 0.2071 0.0875 0.116 Uiso 1 1 calc R . .
H13B H 0.0599 0.0753 0.1639 0.116 Uiso 1 1 calc R . .
H13C H 0.2463 0.0637 0.1081 0.116 Uiso 1 1 calc R . .
C14 C 0.7412(3) 0.3141(2) -0.03634(17) 0.0533(5) Uani 1 1 d D . .
C15 C 0.6699(5) 0.4020(5) -0.1300(3) 0.0823(16) Uani 0.641(5) 1 d P A 1
H15A H 0.6372 0.4839 -0.1100 0.123 Uiso 0.641(5) 1 calc PR A 1
H15B H 0.5772 0.3546 -0.1307 0.123 Uiso 0.641(5) 1 calc PR A 1
H15C H 0.7489 0.4248 -0.2101 0.123 Uiso 0.641(5) 1 calc PR A 1
C16 C 0.8034(8) 0.1877(5) -0.0606(4) 0.099(2) Uani 0.641(5) 1 d P A 1
H16A H 0.8855 0.2098 -0.1393 0.149 Uiso 0.641(5) 1 calc PR A 1
H16B H 0.7162 0.1339 -0.0617 0.149 Uiso 0.641(5) 1 calc PR A 1
H16C H 0.8491 0.1369 0.0032 0.149 Uiso 0.641(5) 1 calc PR A 1
C17 C 0.8964(5) 0.4015(5) -0.0522(3) 0.0789(15) Uani 0.641(5) 1 d PD A 1
H17A H 0.9618 0.4284 -0.1372 0.118 Uiso 0.641(5) 1 calc PR A 1
H17B H 0.9581 0.3481 -0.0009 0.118 Uiso 0.641(5) 1 calc PR A 1
H17C H 0.8636 0.4811 -0.0282 0.118 Uiso 0.641(5) 1 calc PR A 1
C15' C 0.6537(9) 0.2692(9) -0.1213(5) 0.0757(18) Uani 0.359(5) 1 d PD A 2
H15D H 0.5573 0.3181 -0.1233 0.113 Uiso 0.359(5) 1 calc PR A 2
H15E H 0.6254 0.1732 -0.0877 0.113 Uiso 0.359(5) 1 calc PR A 2
H15F H 0.7261 0.2893 -0.2038 0.113 Uiso 0.359(5) 1 calc PR A 2
C16' C 0.8758(11) 0.2276(10) -0.0357(7) 0.0757(18) Uani 0.359(5) 1 d P A 2
H16D H 0.9353 0.2332 -0.1191 0.113 Uiso 0.359(5) 1 calc PR A 2
H16E H 0.8360 0.1352 0.0102 0.113 Uiso 0.359(5) 1 calc PR A 2
H16F H 0.9457 0.2565 0.0024 0.113 Uiso 0.359(5) 1 calc PR A 2
C17' C 0.7692(10) 0.4561(8) -0.0867(6) 0.0757(18) Uani 0.359(5) 1 d P A 2
H17D H 0.8185 0.4888 -0.0374 0.113 Uiso 0.359(5) 1 calc PR A 2
H17E H 0.6681 0.4977 -0.0871 0.113 Uiso 0.359(5) 1 calc PR A 2
H17F H 0.8402 0.4788 -0.1698 0.113 Uiso 0.359(5) 1 calc PR A 2
C18 C 0.1093(3) 0.3544(2) 0.5805(2) 0.0615(6) Uani 1 1 d . . .
H18A H 0.1095 0.4144 0.5006 0.092 Uiso 1 1 calc R . .
H18B H 0.1109 0.4068 0.6339 0.092 Uiso 1 1 calc R . .
H18C H 0.0135 0.2945 0.6154 0.092 Uiso 1 1 calc R . .
C19 C 0.3265(3) 0.1247(2) 0.71493(19) 0.0693(7) Uani 1 1 d . . .
H19A H 0.2396 0.0557 0.7521 0.104 Uiso 1 1 calc R . .
H19B H 0.3256 0.1744 0.7711 0.104 Uiso 1 1 calc R . .
H19C H 0.4281 0.0829 0.6969 0.104 Uiso 1 1 calc R . .

loop_
_atom_site_aniso_label
_atom_site_aniso_U_11
_atom_site_aniso_U_22
_atom_site_aniso_U_33
_atom_site_aniso_U_23
_atom_site_aniso_U_13
_atom_site_aniso_U_12
Al1 0.0471(4) 0.0455(3) 0.0344(3) -0.0118(2) -0.0091(2) 0.0049(3)
O1 0.0465(8) 0.0538(8) 0.0392(7) -0.0170(6) -0.0072(6) -0.0022(6)
N1 0.0436(9) 0.0391(8) 0.0334(7) -0.0121(6) -0.0180(6) 0.0100(7)
C1 0.0440(11) 0.0376(9) 0.0391(9) -0.0140(8) -0.0105(8) 0.0079(8)
C2 0.0489(11) 0.0368(9) 0.0467(10) -0.0167(8) -0.0218(9) 0.0130(8)
C3 0.0604(13) 0.0448(10) 0.0401(9) -0.0183(8) -0.0230(9) 0.0149(9)
C4 0.0529(12) 0.0443(10) 0.0351(9) -0.0122(8) -0.0134(8) 0.0171(9)
C5 0.0414(11) 0.0477(11) 0.0427(10) -0.0154(8) -0.0096(8) 0.0098(9)
C6 0.0419(11) 0.0421(10) 0.0380(9) -0.0158(8) -0.0143(8) 0.0098(8)
C7 0.0422(11) 0.0478(10) 0.0429(10) -0.0200(8) -0.0150(8) 0.0114(8)
C8 0.0495(12) 0.0429(10) 0.0380(9) -0.0107(8) -0.0228(8) 0.0070(9)
C9 0.0489(11) 0.0435(10) 0.0330(9) -0.0109(8) -0.0186(8) 0.0067(8)
C10 0.0543(13) 0.0489(11) 0.0580(12) -0.0181(10) -0.0265(10) 0.0042(10)
C11 0.0486(13) 0.0626(14) 0.0794(15) -0.0188(12) -0.0230(11) 0.0087(11)
C12 0.0709(16) 0.0489(12) 0.0841(16) -0.0169(12) -0.0305(13) -0.0022(11)
C13 0.0764(18) 0.0930(18) 0.0818(17) -0.0352(15) -0.0434(14) -0.0007(15)
C14 0.0623(14) 0.0546(12) 0.0372(10) -0.0123(9) -0.0094(9) 0.0126(10)
C15 0.070(3) 0.117(4) 0.0425(19) 0.003(2) -0.0217(18) 0.010(3)
C16 0.133(5) 0.069(3) 0.067(3) -0.030(2) 0.021(3) 0.017(3)
C17 0.068(3) 0.115(4) 0.0405(18) -0.015(2) -0.0033(17) -0.019(3)
C15' 0.077(3) 0.098(4) 0.043(2) -0.021(2) -0.0066(19) 0.011(3)
C16' 0.077(3) 0.098(4) 0.043(2) -0.021(2) -0.0066(19) 0.011(3)
C17' 0.077(3) 0.098(4) 0.043(2) -0.021(2) -0.0066(19) 0.011(3)
C18 0.0471(13) 0.0617(13) 0.0702(14) -0.0263(11) -0.0030(11) 0.0037(11)
C19 0.0837(19) 0.0644(14) 0.0496(12) -0.0016(11) -0.0210(12) -0.0040(13)

loop_
_atom_type_symbol
_atom_type_description
_atom_type_scat_dispersion_real
_atom_type_scat_dispersion_imag
_atom_type_scat_source
C C 0.0033 0.0016 'International Tables Vol C Tables 4.2.6.8 and 6.1.1.4'
H H 0.0000 0.0000 'International Tables Vol C Tables 4.2.6.8 and 6.1.1.4'
N N 0.0061 0.0033 'International Tables Vol C Tables 4.2.6.8 and 6.1.1.4'
O O 0.0106 0.0060 'International Tables Vol C Tables 4.2.6.8 and 6.1.1.4'
Al Al 0.0645 0.0514 'International Tables Vol C Tables 4.2.6.8 and 6.1.1.4'

loop_
_geom_angle_atom_site_label_1
_geom_angle_atom_site_label_2
_geom_angle_atom_site_label_3
_geom_angle
_geom_angle_site_symmetry_1
_geom_angle_site_symmetry_3
O1 Al1 C18 110.42(9) . .
O1 Al1 C19 113.34(9) . .
C18 Al1 C19 116.19(11) . .
O1 Al1 N1 96.65(6) . .
C18 Al1 N1 111.85(8) . .
C19 Al1 N1 106.62(9) . .
C1 O1 Al1 129.67(11) . .
C8 N1 C9 107.35(12) . 2_666
C8 N1 C7 107.44(14) . .
C9 N1 C7 108.41(13) 2_666 .
C8 N1 Al1 113.43(10) . .
C9 N1 Al1 117.58(11) 2_666 .
C7 N1 Al1 102.02(10) . .
O1 C1 C6 118.73(15) . .
O1 C1 C2 121.48(16) . .
C6 C1 C2 119.78(16) . .
C3 C2 C1 116.68(17) . .
C3 C2 C10 121.59(16) . .
C1 C2 C10 121.73(17) . .
C4 C3 C2 124.69(17) . .
C4 C3 H3 117.7 . .
C2 C3 H3 117.7 . .
C5 C4 C3 116.90(16) . .
C5 C4 C14 122.03(18) . .
C3 C4 C14 121.05(17) . .
C4 C5 C6 120.99(18) . .
C4 C5 H5 119.5 . .
C6 C5 H5 119.5 . .
C5 C6 C1 120.95(16) . .
C5 C6 C7 120.29(17) . .
C1 C6 C7 118.76(15) . .
C6 C7 N1 112.76(15) . .
C6 C7 H7A 109.0 . .
N1 C7 H7A 109.0 . .
C6 C7 H7B 109.0 . .
N1 C7 H7B 109.0 . .
H7A C7 H7B 107.8 . .
N1 C8 C9 112.15(15) . .
N1 C8 H8A 109.2 . .
C9 C8 H8A 109.2 . .
N1 C8 H8B 109.2 . .
C9 C8 H8B 109.2 . .
H8A C8 H8B 107.9 . .
N1 C9 C8 112.29(14) 2_666 .
N1 C9 H9A 109.1 2_666 .
C8 C9 H9A 109.1 . .
N1 C9 H9B 109.1 2_666 .
C8 C9 H9B 109.1 . .
H9A C9 H9B 107.9 . .
C2 C10 C11 111.01(16) . .
C2 C10 C12 109.26(17) . .
C11 C10 C12 109.76(19) . .
C2 C10 C13 111.93(17) . .
C11 C10 C13 106.84(19) . .
C12 C10 C13 107.97(18) . .
C10 C11 H11A 109.5 . .
C10 C11 H11B 109.5 . .
H11A C11 H11B 109.5 . .
C10 C11 H11C 109.5 . .
H11A C11 H11C 109.5 . .
H11B C11 H11C 109.5 . .
C10 C12 H12A 109.5 . .
C10 C12 H12B 109.5 . .
H12A C12 H12B 109.5 . .
C10 C12 H12C 109.5 . .
H12A C12 H12C 109.5 . .
H12B C12 H12C 109.5 . .
C10 C13 H13A 109.5 . .
C10 C13 H13B 109.5 . .
H13A C13 H13B 109.5 . .
C10 C13 H13C 109.5 . .
H13A C13 H13C 109.5 . .
H13B C13 H13C 109.5 . .
C17' C14 C16' 120.1(5) . .
C17' C14 C16 140.8(4) . .
C16' C14 C16 37.0(3) . .
C17' C14 C15 55.3(4) . .
C16' C14 C15 136.7(4) . .
C16 C14 C15 114.4(3) . .
C17' C14 C4 109.3(3) . .
C16' C14 C4 108.9(3) . .
C16 C14 C4 109.2(2) . .
C15 C14 C4 112.7(2) . .
C17' C14 C17 52.5(4) . .
C16' C14 C17 71.2(4) . .
C16 C14 C17 105.1(4) . .
C15 C14 C17 103.4(3) . .
C4 C14 C17 111.72(19) . .
C17' C14 C15' 106.0(5) . .
C16' C14 C15' 103.3(5) . .
C16 C14 C15' 68.1(4) . .
C15 C14 C15' 52.0(3) . .
C4 C14 C15' 108.6(3) . .
C17 C14 C15' 138.8(3) . .
C14 C15 H15A 109.5 . .
C14 C15 H15B 109.5 . .
C14 C15 H15C 109.5 . .
C14 C16 H16A 109.5 . .
C14 C16 H16B 109.5 . .
C14 C16 H16C 109.5 . .
C14 C17 H17A 109.5 . .
C14 C17 H17B 109.5 . .
C14 C17 H17C 109.5 . .
C14 C15' H15D 109.5 . .
C14 C15' H15E 109.5 . .
H15D C15' H15E 109.5 . .
C14 C15' H15F 109.5 . .
H15D C15' H15F 109.5 . .
H15E C15' H15F 109.5 . .
C14 C16' H16D 109.5 . .
C14 C16' H16E 109.5 . .
H16D C16' H16E 109.5 . .
C14 C16' H16F 109.5 . .
H16D C16' H16F 109.5 . .
H16E C16' H16F 109.5 . .
C14 C17' H17D 109.5 . .
C14 C17' H17E 109.5 . .
H17D C17' H17E 109.5 . .
C14 C17' H17F 109.5 . .
H17D C17' H17F 109.5 . .
H17E C17' H17F 109.5 . .
Al1 C18 H18A 109.5 . .
Al1 C18 H18B 109.5 . .
H18A C18 H18B 109.5 . .
Al1 C18 H18C 109.5 . .
H18A C18 H18C 109.5 . .
H18B C18 H18C 109.5 . .
Al1 C19 H19A 109.5 . .
Al1 C19 H19B 109.5 . .
H19A C19 H19B 109.5 . .
Al1 C19 H19C 109.5 . .
H19A C19 H19C 109.5 . .
H19B C19 H19C 109.5 . .

loop_
_geom_bond_atom_site_label_1
_geom_bond_atom_site_label_2
_geom_bond_distance
_geom_bond_site_symmetry_2
Al1 O1 1.7504(13) .
Al1 C18 1.952(2) .
Al1 C19 1.957(2) .
Al1 N1 2.0692(16) .
O1 C1 1.349(2) .
N1 C8 1.490(2) .
N1 C9 1.494(2) 2_666
N1 C7 1.515(2) .
C1 C6 1.395(3) .
C1 C2 1.413(2) .
C2 C3 1.393(3) .
C2 C10 1.528(3) .
C3 C4 1.392(3) .
C3 H3 0.9400 .
C4 C5 1.385(3) .
C4 C14 1.538(3) .
C5 C6 1.392(2) .
C5 H5 0.9400 .
C6 C7 1.502(2) .
C7 H7A 0.9800 .
C7 H7B 0.9800 .
C8 C9 1.511(2) .
C8 H8A 0.9800 .
C8 H8B 0.9800 .
C9 N1 1.494(2) 2_666
C9 H9A 0.9800 .
C9 H9B 0.9800 .
C10 C11 1.529(3) .
C10 C12 1.538(3) .
C10 C13 1.540(3) .
C11 H11A 0.9700 .
C11 H11B 0.9700 .
C11 H11C 0.9700 .
C12 H12A 0.9700 .
C12 H12B 0.9700 .
C12 H12C 0.9700 .
C13 H13A 0.9700 .
C13 H13B 0.9700 .
C13 H13C 0.9700 .
C14 C17' 1.420(8) .
C14 C16' 1.455(10) .
C14 C16 1.491(5) .
C14 C15 1.492(4) .
C14 C17 1.595(4) .
C14 C15' 1.625(6) .
C15 H15A 0.9700 .
C15 H15B 0.9700 .
C15 H15C 0.9700 .
C16 H16A 0.9700 .
C16 H16B 0.9700 .
C16 H16C 0.9700 .
C17 H17A 0.9700 .
C17 H17B 0.9700 .
C17 H17C 0.9700 .
C15' H15D 0.9700 .
C15' H15E 0.9700 .
C15' H15F 0.9700 .
C16' H16D 0.9700 .
C16' H16E 0.9700 .
C16' H16F 0.9700 .
C17' H17D 0.9700 .
C17' H17E 0.9700 .
C17' H17F 0.9700 .
C18 H18A 0.9700 .
C18 H18B 0.9700 .
C18 H18C 0.9700 .
C19 H19A 0.9700 .
C19 H19B 0.9700 .
C19 H19C 0.9700 .

loop_
_geom_hbond_atom_site_label_D
_geom_hbond_atom_site_label_H
_geom_hbond_atom_site_label_A
_geom_hbond_distance_DH
_geom_hbond_distance_HA
_geom_hbond_distance_DA
_geom_hbond_angle_DHA
C12 H12C O1 0.97 2.40 3.053(3) 124.2
C11 H11A O1 0.97 2.37 3.034(3) 125.1

loop_
_geom_torsion_atom_site_label_1
_geom_torsion_atom_site_label_2
_geom_torsion_atom_site_label_3
_geom_torsion_atom_site_label_4
_geom_torsion
_geom_torsion_site_symmetry_1
_geom_torsion_site_symmetry_4
C18 Al1 O1 C1 102.94(17) . .
C19 Al1 O1 C1 -124.71(17) . .
N1 Al1 O1 C1 -13.36(17) . .
O1 Al1 N1 C8 -149.69(12) . .
C18 Al1 N1 C8 95.14(13) . .
C19 Al1 N1 C8 -32.87(14) . .
O1 Al1 N1 C9 83.93(12) . 2_666
C18 Al1 N1 C9 -31.23(14) . 2_666
C19 Al1 N1 C9 -159.25(13) . 2_666
O1 Al1 N1 C7 -34.46(11) . .
C18 Al1 N1 C7 -149.63(12) . .
C19 Al1 N1 C7 82.36(13) . .
Al1 O1 C1 C6 33.7(3) . .
Al1 O1 C1 C2 -146.49(15) . .
O1 C1 C2 C3 -179.38(17) . .
C6 C1 C2 C3 0.4(3) . .
O1 C1 C2 C10 0.7(3) . .
C6 C1 C2 C10 -179.48(18) . .
C1 C2 C3 C4 -0.2(3) . .
C10 C2 C3 C4 179.66(18) . .
C2 C3 C4 C5 -0.3(3) . .
C2 C3 C4 C14 178.40(18) . .
C3 C4 C5 C6 0.7(3) . .
C14 C4 C5 C6 -178.00(18) . .
C4 C5 C6 C1 -0.6(3) . .
C4 C5 C6 C7 178.44(17) . .
O1 C1 C6 C5 179.76(17) . .
C2 C1 C6 C5 0.0(3) . .
O1 C1 C6 C7 0.7(3) . .
C2 C1 C6 C7 -179.05(16) . .
C5 C6 C7 N1 122.41(19) . .
C1 C6 C7 N1 -58.6(2) . .
C8 N1 C7 C6 -171.31(14) . .
C9 N1 C7 C6 -55.58(18) 2_666 .
Al1 N1 C7 C6 69.15(15) . .
C9 N1 C8 C9 56.2(2) 2_666 .
C7 N1 C8 C9 172.63(14) . .
Al1 N1 C8 C9 -75.41(15) . .
N1 C8 C9 N1 -59.0(2) . 2_666
C3 C2 C10 C11 -121.0(2) . .
C1 C2 C10 C11 58.9(2) . .
C3 C2 C10 C12 117.8(2) . .
C1 C2 C10 C12 -62.3(2) . .
C3 C2 C10 C13 -1.7(3) . .
C1 C2 C10 C13 178.18(18) . .
C5 C4 C14 C17' -68.4(4) . .
C3 C4 C14 C17' 112.9(4) . .
C5 C4 C14 C16' 64.5(5) . .
C3 C4 C14 C16' -114.1(5) . .
C5 C4 C14 C16 103.7(4) . .
C3 C4 C14 C16 -74.9(4) . .
C5 C4 C14 C15 -128.0(3) . .
C3 C4 C14 C15 53.4(3) . .
C5 C4 C14 C17 -12.1(3) . .
C3 C4 C14 C17 169.2(3) . .
C5 C4 C14 C15' 176.3(4) . .
C3 C4 C14 C15' -2.3(4) . .
